data_2201917
loop_
_publ_author_name
'Kaynak, F. Bet\"ul '
'\"Ozbey, S\"uheyla '
'\,Sen\"oz, H\"ulya'
'Tuno\=glu, Nazan'

_publ_section_title
;
 2-Trichloroacetyl-1-(1-pyrrolidinyl)cyclopentene
;
_journal_issue 6
_journal_name_full 'Acta Crystallographica Section E'
_journal_page_first o833
_journal_page_last o835
_journal_paper_doi 10.1107/S1600536803010535
_journal_volume 59
_journal_year 2003
_chemical_formula_iupac 'C11 H14 Cl3 N1 O1'
_chemical_formula_moiety 'C11 H14 Cl3 N1 O1'
_chemical_formula_sum 'C11 H14 Cl3 N O'
_chemical_formula_weight 282.58
_space_group_IT_number 61
_symmetry_cell_setting orthorhombic
_symmetry_space_group_name_Hall '-P 2ac 2ab'
_symmetry_space_group_name_H-M 'P b c a'
_audit_creation_method 'WinGX routine CIF_UPDATE'
_cell_angle_alpha 90
_cell_angle_beta 90
_cell_angle_gamma 90
_cell_formula_units_Z 8
_cell_length_a 11.4236(10)
_cell_length_b 10.2623(9)
_cell_length_c 21.899(3)
_cell_measurement_reflns_used 25
_cell_measurement_temperature 295(2)
_cell_measurement_theta_max 18.19
_cell_measurement_theta_min 10.21
_cell_volume 2567.3(5)
_computing_cell_refinement 'CAD-4 EXPRESS'
_computing_data_collection 'CAD-4 EXPRESS (Enraf-Nonius, 1994)'
_computing_data_reduction 'XCAD4 (Harms & Wocadlo, 1995)'
_computing_molecular_graphics 'ORTEP-3 for Windows (Farrugia, 1997)'
_computing_publication_material 'PLATON (Spek, 1990)'
_computing_structure_refinement 'SHELXL97 (Sheldrick, 1997)'
_computing_structure_solution 'SHELXS97 (Sheldrick, 1997)'
_diffrn_measured_fraction_theta_full 0.997
_diffrn_measured_fraction_theta_max 0.997
_diffrn_measurement_device '\k-geometry diffractometer'
_diffrn_measurement_device_type 'Enraf-Nonius CAD-4'
_diffrn_measurement_method \w/2\q
_diffrn_radiation_type MoK\a
_diffrn_radiation_wavelength 0.71073
_diffrn_reflns_av_R_equivalents 0.0289
_diffrn_reflns_limit_h_max 14
_diffrn_reflns_limit_h_min 0
_diffrn_reflns_limit_k_max 12
_diffrn_reflns_limit_k_min -12
_diffrn_reflns_limit_l_max 0
_diffrn_reflns_limit_l_min -27
_diffrn_reflns_number 5032
_diffrn_reflns_theta_full 26.29
_diffrn_reflns_theta_max 26.29
_diffrn_reflns_theta_min 2.58
_diffrn_standards_decay_% 3
_diffrn_standards_interval_time 120
_diffrn_standards_number 3
_exptl_absorpt_coefficient_mu 0.692
_exptl_absorpt_correction_T_max 0.9215
_exptl_absorpt_correction_T_min 0.7323
_exptl_absorpt_correction_type empirical
_exptl_absorpt_process_details '\y scan (North et al., 1968)'
_exptl_crystal_colour 'light yellow'
_exptl_crystal_density_diffrn 1.462
_exptl_crystal_density_method 'not measured'
_exptl_crystal_description prism
_exptl_crystal_F_000 1168
_exptl_crystal_size_max 0.48
_exptl_crystal_size_mid 0.48
_exptl_crystal_size_min 0.12
_refine_diff_density_max 0.319
_refine_diff_density_min -0.277
_refine_ls_extinction_method none
_refine_ls_goodness_of_fit_ref 1.079
_refine_ls_hydrogen_treatment constr
_refine_ls_matrix_type full
_refine_ls_number_parameters 145
_refine_ls_number_reflns 2597
_refine_ls_number_restraints 0
_refine_ls_restrained_S_all 1.079
_refine_ls_R_factor_gt 0.0402
_refine_ls_shift/su_max 0.001
_refine_ls_structure_factor_coef Fsqd
_refine_ls_weighting_details 'calc w = 1/[\s^2^(Fo^2^)+(0.0651P)^2^+0.494P] where P = (Fo^2^+2Fc^2^)/3'
_refine_ls_weighting_scheme calc
_refine_ls_wR_factor_ref 0.1239
_reflns_number_gt 1823
_reflns_number_total 2597
_reflns_threshold_expression I>2\s(I)
_cod_data_source_file cm6041.cif
_cod_data_source_block I
_cod_original_formula_sum 'C11 H14 Cl3 N1 O1'
_cod_database_code 2201917
_cod_database_fobs_code 2201917

loop_
_symmetry_equiv_pos_as_xyz
'x, y, z'
'-x+1/2, -y, z+1/2'
'x+1/2, -y+1/2, -z'
'-x, y+1/2, -z+1/2'
'-x, -y, -z'
'x-1/2, y, -z-1/2'
'-x-1/2, y-1/2, z'
'x, -y-1/2, z-1/2'

loop_
_atom_site_label
_atom_site_fract_x
_atom_site_fract_y
_atom_site_fract_z
_atom_site_U_iso_or_equiv
_atom_site_adp_type
_atom_site_calc_flag
_atom_site_refinement_flags
_atom_site_occupancy
_atom_site_disorder_assembly
_atom_site_disorder_group
_atom_site_type_symbol
C1 0.9731(2) 0.2548(2) -0.67784(10) 0.0501(6) Uani d . 1 . . C
C2 0.98078(19) 0.2878(2) -0.60772(9) 0.0431(5) Uani d . 1 . . C
C3 1.0816(2) 0.3516(2) -0.58535(10) 0.0465(5) Uani d . 1 . . C
C4 1.1721(2) 0.4275(3) -0.62241(12) 0.0667(7) Uani d . 1 . . C
H4A 1.1381 0.4625 -0.6595 0.08 Uiso calc R 1 . . H
H4B 1.2386 0.3731 -0.6329 0.08 Uiso calc R 1 . . H
C5 1.2078(3) 0.5368(3) -0.57850(14) 0.0760(8) Uani d . 1 . . C
H5A 1.2882 0.5631 -0.5857 0.091 Uiso calc R 1 . . H
H5B 1.1573 0.6121 -0.5835 0.091 Uiso calc R 1 . . H
C6 1.1942(2) 0.4793(2) -0.51507(12) 0.0579(6) Uani d . 1 . . C
H6A 1.2681 0.4451 -0.5003 0.07 Uiso calc R 1 . . H
H6B 1.1658 0.5442 -0.4865 0.07 Uiso calc R 1 . . H
C7 1.10581(18) 0.3716(2) -0.52342(11) 0.0448(5) Uani d . 1 . . C
C8 1.1101(2) 0.3374(3) -0.41216(11) 0.0614(7) Uani d . 1 . . C
H8A 1.0792 0.4211 -0.3995 0.074 Uiso calc R 1 . . H
H8B 1.1949 0.3397 -0.4096 0.074 Uiso calc R 1 . . H
C9 1.0613(4) 0.2298(4) -0.37376(13) 0.0919(10) Uani d . 1 . . C
H9A 1.1142 0.2091 -0.3405 0.11 Uiso calc R 1 . . H
H9B 0.9862 0.2547 -0.3567 0.11 Uiso calc R 1 . . H
C10 1.0481(4) 0.1171(3) -0.41488(12) 0.0835(10) Uani d . 1 . . C
H10A 0.9861 0.06 -0.4008 0.1 Uiso calc R 1 . . H
H10B 1.1204 0.0677 -0.4172 0.1 Uiso calc R 1 . . H
C11 1.0178(2) 0.1750(2) -0.47640(11) 0.0583(6) Uani d . 1 . . C
H11A 1.0501 0.1229 -0.5093 0.07 Uiso calc R 1 . . H
H11B 0.9336 0.1811 -0.4816 0.07 Uiso calc R 1 . . H
Cl1 0.86432(7) 0.13690(8) -0.69227(3) 0.0681(2) Uani d . 1 . . Cl
Cl2 1.10738(7) 0.19236(8) -0.70669(3) 0.0729(3) Uani d . 1 . . Cl
Cl3 0.93559(8) 0.39891(7) -0.71824(3) 0.0804(3) Uani d . 1 . . Cl
N1 1.07128(16) 0.30468(19) -0.47504(8) 0.0464(4) Uani d . 1 . . N
O1 0.89261(14) 0.26091(18) -0.57823(7) 0.0565(4) Uani d . 1 . . O

loop_
_atom_site_aniso_label
_atom_site_aniso_U_11
_atom_site_aniso_U_22
_atom_site_aniso_U_33
_atom_site_aniso_U_12
_atom_site_aniso_U_13
_atom_site_aniso_U_23
C1 0.0637(14) 0.0508(12) 0.0358(11) 0.0122(12) 0.0004(10) 0.0018(9)
C2 0.0514(12) 0.0421(11) 0.0357(10) 0.0048(10) 0.0032(9) -0.0003(9)
C3 0.0478(12) 0.0438(11) 0.0481(12) 0.0016(10) 0.0052(9) 0.0019(10)
C4 0.0617(16) 0.0762(18) 0.0622(16) -0.0130(14) 0.0138(13) 0.0049(13)
C5 0.0642(17) 0.0676(18) 0.096(2) -0.0189(15) 0.0049(15) 0.0087(16)
C6 0.0462(12) 0.0525(14) 0.0751(17) -0.0040(11) -0.0019(11) -0.0090(12)
C7 0.0393(11) 0.0441(12) 0.0510(12) 0.0054(9) -0.0002(9) -0.0073(10)
C8 0.0660(16) 0.0733(17) 0.0450(13) 0.0065(13) -0.0107(11) -0.0185(12)
C9 0.124(3) 0.109(3) 0.0433(15) -0.004(2) -0.0101(17) 0.0026(16)
C10 0.128(3) 0.0701(19) 0.0522(16) 0.0028(19) -0.0050(17) 0.0112(14)
C11 0.0770(17) 0.0523(14) 0.0456(12) -0.0077(13) 0.0011(11) -0.0012(10)
Cl1 0.0849(5) 0.0712(4) 0.0483(4) -0.0035(4) -0.0106(3) -0.0133(3)
Cl2 0.0799(5) 0.0866(5) 0.0523(4) 0.0188(4) 0.0131(3) -0.0133(3)
Cl3 0.1183(7) 0.0656(4) 0.0574(4) 0.0201(4) -0.0095(4) 0.0172(3)
N1 0.0499(10) 0.0484(10) 0.0410(9) -0.0006(9) -0.0037(8) -0.0088(8)
O1 0.0538(9) 0.0763(12) 0.0393(8) -0.0105(9) 0.0023(7) -0.0092(8)

loop_
_atom_type_symbol
_atom_type_description
_atom_type_scat_dispersion_real
_atom_type_scat_dispersion_imag
_atom_type_scat_source
C C 0.0033 0.0016 'International Tables Vol C Tables 4.2.6.8 and 6.1.1.4'
H H 0 0 'International Tables Vol C Tables 4.2.6.8 and 6.1.1.4'
Cl Cl 0.1484 0.1585 'International Tables Vol C Tables 4.2.6.8 and 6.1.1.4'
N N 0.0061 0.0033 'International Tables Vol C Tables 4.2.6.8 and 6.1.1.4'
O O 0.0106 0.006 'International Tables Vol C Tables 4.2.6.8 and 6.1.1.4'

loop_
_geom_angle_atom_site_label_1
_geom_angle_atom_site_label_2
_geom_angle_atom_site_label_3
_geom_angle
_geom_angle_publ_flag
C2 C1 Cl1 111.19(16) yes
C2 C1 Cl3 108.69(16) yes
Cl1 C1 Cl3 108.19(13) ?
C2 C1 Cl2 112.06(16) yes
Cl1 C1 Cl2 107.27(13) ?
Cl3 C1 Cl2 109.35(13) ?
O1 C2 C3 126.2(2) yes
O1 C2 C1 114.77(19) yes
C3 C2 C1 118.9(2) ?
C7 C3 C2 124.4(2) yes
C7 C3 C4 107.8(2) ?
C2 C3 C4 127.2(2) yes
C3 C4 C5 102.7(2) yes
C3 C4 H4A 111.2 ?
C5 C4 H4A 111.2 ?
C3 C4 H4B 111.2 ?
C5 C4 H4B 111.2 ?
H4A C4 H4B 109.1 ?
C6 C5 C4 105.2(2) yes
C6 C5 H5A 110.7 ?
C4 C5 H5A 110.7 ?
C6 C5 H5B 110.7 ?
C4 C5 H5B 110.7 ?
H5A C5 H5B 108.8 ?
C7 C6 C5 104.0(2) yes
C7 C6 H6A 110.9 ?
C5 C6 H6A 110.9 ?
C7 C6 H6B 110.9 ?
C5 C6 H6B 110.9 ?
H6A C6 H6B 109 ?
N1 C7 C3 129.9(2) yes
N1 C7 C6 118.9(2) yes
C3 C7 C6 110.9(2) yes
N1 C8 C9 104.1(2) yes
N1 C8 H8A 110.9 ?
C9 C8 H8A 110.9 ?
N1 C8 H8B 110.9 ?
C9 C8 H8B 110.9 ?
H8A C8 H8B 109 ?
C10 C9 C8 105.9(2) yes
C10 C9 H9A 110.6 ?
C8 C9 H9A 110.6 ?
C10 C9 H9B 110.6 ?
C8 C9 H9B 110.6 ?
H9A C9 H9B 108.7 ?
C9 C10 C11 105.0(2) yes
C9 C10 H10A 110.7 ?
C11 C10 H10A 110.7 ?
C9 C10 H10B 110.7 ?
C11 C10 H10B 110.7 ?
H10A C10 H10B 108.8 ?
N1 C11 C10 104.1(2) yes
N1 C11 H11A 110.9 ?
C10 C11 H11A 110.9 ?
N1 C11 H11B 110.9 ?
C10 C11 H11B 110.9 ?
H11A C11 H11B 109 ?
C7 N1 C11 125.44(19) yes
C7 N1 C8 122.4(2) yes
C11 N1 C8 110.40(19) yes

loop_
_geom_bond_atom_site_label_1
_geom_bond_atom_site_label_2
_geom_bond_site_symmetry_2
_geom_bond_distance
_geom_bond_publ_flag
C1 C2 . 1.575(3) yes
C1 Cl1 . 1.763(3) yes
C1 Cl3 . 1.776(2) yes
C1 Cl2 . 1.778(2) yes
C2 O1 . 1.228(3) yes
C2 C3 . 1.412(3) yes
C3 C7 . 1.399(3) yes
C3 C4 . 1.528(3) yes
C4 C5 . 1.532(4) yes
C4 H4A . 0.97 ?
C4 H4B . 0.97 ?
C5 C6 . 1.517(4) yes
C5 H5A . 0.97 ?
C5 H5B . 0.97 ?
C6 C7 . 1.509(3) yes
C6 H6A . 0.97 ?
C6 H6B . 0.97 ?
C7 N1 . 1.322(3) yes
C8 N1 . 1.485(3) yes
C8 C9 . 1.496(4) yes
C8 H8A . 0.97 ?
C8 H8B . 0.97 ?
C9 C10 . 1.474(4) yes
C9 H9A . 0.97 ?
C9 H9B . 0.97 ?
C10 C11 . 1.513(4) yes
C10 H10A . 0.97 ?
C10 H10B . 0.97 ?
C11 N1 . 1.465(3) yes
C11 H11A . 0.97 ?
C11 H11B . 0.97 ?

loop_
_geom_hbond_atom_site_label_D
_geom_hbond_atom_site_label_H
_geom_hbond_atom_site_label_A
_geom_hbond_site_symmetry_A
_geom_hbond_distance_DH
_geom_hbond_distance_HA
_geom_hbond_distance_DA
_geom_hbond_angle_DHA
C4 H4A Cl3 . 0.97 2.73 3.434(3) 130
C6 H6B O1 5_764 0.97 2.54 3.502(3) 171
C8 H8B O1 3_554 0.97 2.50 3.388(4) 152
C11 H11B O1 . 0.97 2.32 2.792(3) 109

loop_
_geom_torsion_atom_site_label_1
_geom_torsion_atom_site_label_2
_geom_torsion_atom_site_label_3
_geom_torsion_atom_site_label_4
_geom_torsion
Cl1 C1 C2 O1 -21.2(2)
Cl3 C1 C2 O1 97.8(2)
Cl2 C1 C2 O1 -141.23(18)
Cl1 C1 C2 C3 162.98(17)
Cl3 C1 C2 C3 -78.0(2)
Cl2 C1 C2 C3 42.9(3)
O1 C2 C3 C7 13.1(4)
C1 C2 C3 C7 -171.5(2)
O1 C2 C3 C4 -157.1(2)
C1 C2 C3 C4 18.2(3)
C7 C3 C4 C5 -26.0(3)
C2 C3 C4 C5 145.6(2)
C3 C4 C5 C6 30.5(3)
C4 C5 C6 C7 -24.2(3)
C2 C3 C7 N1 26.0(4)
C4 C3 C7 N1 -162.2(2)
C2 C3 C7 C6 -160.4(2)
C4 C3 C7 C6 11.4(3)
C5 C6 C7 N1 -177.4(2)
C5 C6 C7 C3 8.2(3)
N1 C8 C9 C10 25.6(3)
C8 C9 C10 C11 -33.3(4)
C9 C10 C11 N1 27.4(3)
C3 C7 N1 C11 13.8(4)
C6 C7 N1 C11 -159.4(2)
C3 C7 N1 C8 177.4(2)
C6 C7 N1 C8 4.2(3)
C10 C11 N1 C7 153.6(2)
C10 C11 N1 C8 -11.7(3)
C9 C8 N1 C7 -174.1(2)
C9 C8 N1 C11 -8.3(3)

loop_
_cod_related_entry_id
_cod_related_entry_database
_cod_related_entry_code
1 ChemSpider 24732142
